data_1514263
loop_
_publ_author_name
'Shi, Jianwu'
'Zhao, Wenling'
'Xu, Li'
'Kan, Yuhe'
'Li, Chunli'
'Song, Jinsheng'
'Wang, Hua'

_publ_section_title
;
 Small Molecules of Cyclopentadithiophene Derivatives: Effect of Sulfur
 Atoms Position and Substituted Groups on Their UV-abs Properties.
;
_journal_issue 15
_journal_name_full 'The journal of physical chemistry. A'
_journal_page_first 7844
_journal_paper_doi 10.1021/jp5009048
_journal_volume 118
_journal_year 2014
_chemical_formula_sum 'C24 H12 N2 S2'
_chemical_formula_weight 392.48
_chemical_name_systematic
;

 ?

;
_space_group_IT_number 2
_symmetry_cell_setting triclinic
_symmetry_space_group_name_Hall '-P 1'
_symmetry_space_group_name_H-M 'P -1'
_atom_sites_solution_hydrogens geom
_atom_sites_solution_primary direct
_atom_sites_solution_secondary difmap
_audit_creation_method SHELXL-97
_cell_angle_alpha 69.226(5)
_cell_angle_beta 72.615(4)
_cell_angle_gamma 79.106(4)
_cell_formula_units_Z 2
_cell_length_a 8.5690(19)
_cell_length_b 9.647(2)
_cell_length_c 13.030(3)
_cell_measurement_reflns_used 514
_cell_measurement_temperature 296(2)
_cell_measurement_theta_max 18.48
_cell_measurement_theta_min 2.37
_cell_volume 956.9(4)
_computing_cell_refinement 'Bruker SMART'
_computing_data_collection 'Bruker SMART'
_computing_data_reduction 'Bruker SAINT'
_computing_molecular_graphics 'Bruker SHELXTL'
_computing_publication_material 'Bruker SHELXTL'
_computing_structure_refinement 'SHELXL-97 (Sheldrick, 1997)'
_computing_structure_solution 'SHELXS-97 (Sheldrick, 1990)'
_diffrn_ambient_temperature 296(2)
_diffrn_measured_fraction_theta_full 0.978
_diffrn_measured_fraction_theta_max 0.978
_diffrn_measurement_device_type 'CCD area detector'
_diffrn_measurement_method 'phi and omega scans'
_diffrn_radiation_monochromator graphite
_diffrn_radiation_source 'fine-focus sealed tube'
_diffrn_radiation_type MoK\a
_diffrn_radiation_wavelength 0.71073
_diffrn_reflns_av_R_equivalents 0.0250
_diffrn_reflns_av_sigmaI/netI 0.0826
_diffrn_reflns_limit_h_max 10
_diffrn_reflns_limit_h_min -10
_diffrn_reflns_limit_k_max 11
_diffrn_reflns_limit_k_min -6
_diffrn_reflns_limit_l_max 15
_diffrn_reflns_limit_l_min -15
_diffrn_reflns_number 4791
_diffrn_reflns_theta_full 25.00
_diffrn_reflns_theta_max 25.00
_diffrn_reflns_theta_min 1.73
_exptl_absorpt_coefficient_mu 0.290
_exptl_absorpt_correction_T_max 0.9605
_exptl_absorpt_correction_T_min 0.8929
_exptl_absorpt_correction_type multi-scan
_exptl_absorpt_process_details SADABS
_exptl_crystal_colour red
_exptl_crystal_density_diffrn 1.362
_exptl_crystal_density_method 'not measured'
_exptl_crystal_description sheet
_exptl_crystal_F_000 404
_exptl_crystal_size_max 0.40
_exptl_crystal_size_mid 0.33
_exptl_crystal_size_min 0.14
_refine_diff_density_max 0.572
_refine_diff_density_min -0.330
_refine_diff_density_rms 0.086
_refine_ls_extinction_method none
_refine_ls_goodness_of_fit_ref 1.091
_refine_ls_hydrogen_treatment constr
_refine_ls_matrix_type full
_refine_ls_number_parameters 253
_refine_ls_number_reflns 3302
_refine_ls_number_restraints 0
_refine_ls_restrained_S_all 1.091
_refine_ls_R_factor_all 0.1050
_refine_ls_R_factor_gt 0.0884
_refine_ls_shift/su_max 0.000
_refine_ls_shift/su_mean 0.000
_refine_ls_structure_factor_coef Fsqd
_refine_ls_weighting_details 'calc w=1/[\s^2^(Fo^2^)+(0.1116P)^2^+2.3720P] where P=(Fo^2^+2Fc^2^)/3'
_refine_ls_weighting_scheme calc
_refine_ls_wR_factor_gt 0.2707
_refine_ls_wR_factor_ref 0.2774
_reflns_number_gt 2541
_reflns_number_total 3302
_reflns_threshold_expression >2sigma(I)
_cod_data_source_file jp5009048_si_001.cif
_cod_data_source_block a
_cod_depositor_comments
;
The following automatic conversions were performed:

'_symmetry_cell_setting' value 'Triclinic' changed to 'triclinic'
according to
/usr/data/users/saulius/crontab/automatic-downloads/rss-feeds/ACS/lib/dictionaries/cif_core.dic
dictionary named 'cif_core.dic' version 2.4.2 from
2011-04-26.

'_exptl_absorpt_correction_type' value 'Multi-scan'
changed to 'multi-scan' according to
/usr/data/users/saulius/crontab/automatic-downloads/rss-feeds/ACS/lib/dictionaries/cif_core.dic
dictionary named 'cif_core.dic' version 2.4.2 from 2011-04-26.

Automatic conversion script
Id: cif_fix_values 2281 2013-09-26 08:29:07Z andrius 

 Adding full bibliography for
 ./tmp-cod-update-bibliographies-10461/cifs/1514263.cif.
;
_cod_original_sg_symbol_H-M P-1
_cod_database_code 1514263

loop_
_symmetry_equiv_pos_as_xyz
'x, y, z'
'-x, -y, -z'

loop_
_atom_site_label
_atom_site_type_symbol
_atom_site_fract_x
_atom_site_fract_y
_atom_site_fract_z
_atom_site_U_iso_or_equiv
_atom_site_adp_type
_atom_site_occupancy
_atom_site_symmetry_multiplicity
_atom_site_calc_flag
_atom_site_refinement_flags
S2 S 0.17446(19) 0.17768(19) 0.03211(12) 0.0596(5) Uani 1 1 d .
S1 S 0.92755(18) 0.3698(2) -0.22241(13) 0.0628(5) Uani 1 1 d .
C10 C 0.6409(6) 0.2858(5) -0.1232(4) 0.0443(12) Uani 1 1 d .
C11 C 0.4693(6) 0.2442(6) -0.0666(4) 0.0443(12) Uani 1 1 d .
C9 C 0.6902(6) 0.3331(6) -0.0468(4) 0.0450(12) Uani 1 1 d .
C16 C 0.4270(6) 0.2668(6) 0.0431(4) 0.0436(12) Uani 1 1 d .
C13 C 0.5730(7) 0.3453(6) 0.1533(5) 0.0490(13) Uani 1 1 d .
C12 C 0.5653(6) 0.3191(5) 0.0587(4) 0.0445(12) Uani 1 1 d .
C19 C 0.3202(7) 0.1747(6) -0.1862(4) 0.0472(12) Uani 1 1 d .
C7 C 0.7560(6) 0.2969(6) -0.2230(5) 0.0485(13) Uani 1 1 d .
C1 C 0.7672(7) 0.2554(6) -0.3235(5) 0.0514(13) Uani 1 1 d .
C15 C 0.4401(8) 0.3270(7) 0.2518(5) 0.0575(15) Uani 1 1 d .
C20 C 0.3655(7) 0.2799(7) -0.2930(5) 0.0562(14) Uani 1 1 d .
H20A H 0.4158 0.3620 -0.3014 0.067 Uiso 1 1 calc R
C18 C 0.3436(7) 0.1966(6) -0.0855(4) 0.0485(13) Uani 1 1 d .
N2 N 0.8391(8) 0.4196(8) 0.1660(5) 0.0822(18) Uani 1 1 d .
C8 C 0.8447(7) 0.3830(7) -0.0903(5) 0.0569(14) Uani 1 1 d .
H8A H 0.8961 0.4189 -0.0525 0.068 Uiso 1 1 calc R
C14 C 0.7219(8) 0.3883(7) 0.1596(5) 0.0586(15) Uani 1 1 d .
C17 C 0.2720(7) 0.2340(7) 0.1056(5) 0.0563(14) Uani 1 1 d .
H17A H 0.2257 0.2412 0.1781 0.068 Uiso 1 1 calc R
N1 N 0.3342(8) 0.3105(8) 0.3317(5) 0.0801(17) Uani 1 1 d .
C21 C 0.3362(9) 0.2632(8) -0.3863(5) 0.0694(18) Uani 1 1 d .
H21A H 0.3690 0.3326 -0.4576 0.083 Uiso 1 1 calc R
C6 C 0.7259(9) 0.1172(7) -0.3117(6) 0.0697(18) Uani 1 1 d .
H6A H 0.6874 0.0510 -0.2398 0.084 Uiso 1 1 calc R
C23 C 0.2108(11) 0.0387(8) -0.2687(7) 0.081(2) Uani 1 1 d .
H23A H 0.1587 -0.0421 -0.2607 0.097 Uiso 1 1 calc R
C24 C 0.2415(9) 0.0554(7) -0.1759(5) 0.0634(16) Uani 1 1 d .
H24A H 0.2088 -0.0148 -0.1049 0.076 Uiso 1 1 calc R
C22 C 0.2585(11) 0.1439(9) -0.3736(7) 0.085(2) Uani 1 1 d .
H22A H 0.2378 0.1337 -0.4366 0.102 Uiso 1 1 calc R
C2 C 0.8246(9) 0.3525(8) -0.4321(5) 0.0725(19) Uani 1 1 d .
H2A H 0.8522 0.4455 -0.4411 0.087 Uiso 1 1 calc R
C5 C 0.7421(13) 0.0785(9) -0.4059(7) 0.097(3) Uani 1 1 d .
H5A H 0.7132 -0.0139 -0.3972 0.116 Uiso 1 1 calc R
C4 C 0.8000(14) 0.1734(10) -0.5132(7) 0.105(3) Uani 1 1 d .
H4A H 0.8119 0.1451 -0.5765 0.126 Uiso 1 1 calc R
C3 C 0.8406(12) 0.3122(10) -0.5257(6) 0.096(3) Uani 1 1 d .
H3A H 0.8787 0.3779 -0.5978 0.116 Uiso 1 1 calc R

loop_
_atom_site_aniso_label
_atom_site_aniso_U_11
_atom_site_aniso_U_22
_atom_site_aniso_U_33
_atom_site_aniso_U_23
_atom_site_aniso_U_13
_atom_site_aniso_U_12
S2 0.0538(9) 0.0836(11) 0.0437(8) -0.0131(7) -0.0119(6) -0.0264(7)
S1 0.0455(8) 0.0883(12) 0.0556(9) -0.0231(8) -0.0077(7) -0.0167(7)
C10 0.047(3) 0.039(3) 0.047(3) -0.011(2) -0.014(2) -0.006(2)
C11 0.050(3) 0.042(3) 0.041(3) -0.008(2) -0.016(2) -0.007(2)
C9 0.046(3) 0.048(3) 0.044(3) -0.012(2) -0.018(2) -0.006(2)
C16 0.045(3) 0.050(3) 0.037(3) -0.011(2) -0.014(2) -0.006(2)
C13 0.058(3) 0.050(3) 0.048(3) -0.016(2) -0.023(3) -0.007(2)
C12 0.050(3) 0.038(3) 0.046(3) -0.010(2) -0.016(2) -0.006(2)
C19 0.051(3) 0.053(3) 0.041(3) -0.014(2) -0.015(2) -0.009(2)
C7 0.042(3) 0.053(3) 0.048(3) -0.012(2) -0.014(2) -0.004(2)
C1 0.050(3) 0.056(3) 0.046(3) -0.016(3) -0.010(2) -0.004(2)
C15 0.079(4) 0.058(3) 0.043(3) -0.016(3) -0.022(3) -0.013(3)
C20 0.059(3) 0.064(4) 0.050(3) -0.017(3) -0.017(3) -0.013(3)
C18 0.050(3) 0.053(3) 0.042(3) -0.011(2) -0.011(2) -0.013(2)
N2 0.073(4) 0.113(5) 0.081(4) -0.039(4) -0.026(3) -0.029(4)
C8 0.049(3) 0.071(4) 0.056(3) -0.020(3) -0.015(3) -0.014(3)
C14 0.068(4) 0.067(4) 0.052(3) -0.022(3) -0.021(3) -0.014(3)
C17 0.057(3) 0.075(4) 0.042(3) -0.019(3) -0.012(3) -0.017(3)
N1 0.086(4) 0.101(5) 0.054(3) -0.029(3) -0.012(3) -0.012(3)
C21 0.083(5) 0.080(5) 0.047(3) -0.018(3) -0.024(3) -0.003(4)
C6 0.095(5) 0.055(4) 0.055(4) -0.017(3) -0.012(3) -0.008(3)
C23 0.115(6) 0.071(4) 0.084(5) -0.036(4) -0.043(5) -0.020(4)
C24 0.086(4) 0.054(3) 0.055(3) -0.013(3) -0.023(3) -0.017(3)
C22 0.115(6) 0.097(6) 0.066(5) -0.041(4) -0.032(4) -0.019(5)
C2 0.088(5) 0.073(4) 0.051(4) -0.017(3) -0.002(3) -0.024(4)
C5 0.152(8) 0.073(5) 0.071(5) -0.032(4) -0.015(5) -0.029(5)
C4 0.165(9) 0.097(6) 0.062(5) -0.045(5) -0.008(5) -0.028(6)
C3 0.134(8) 0.097(6) 0.052(4) -0.026(4) 0.003(4) -0.037(5)

loop_
_atom_type_symbol
_atom_type_description
_atom_type_scat_dispersion_real
_atom_type_scat_dispersion_imag
_atom_type_scat_source
C C 0.0033 0.0016 'International Tables Vol C Tables 4.2.6.8 and 6.1.1.4'
H H 0.0000 0.0000 'International Tables Vol C Tables 4.2.6.8 and 6.1.1.4'
N N 0.0061 0.0033 'International Tables Vol C Tables 4.2.6.8 and 6.1.1.4'
S S 0.1246 0.1234 'International Tables Vol C Tables 4.2.6.8 and 6.1.1.4'

loop_
_geom_angle_atom_site_label_1
_geom_angle_atom_site_label_2
_geom_angle_atom_site_label_3
_geom_angle
C17 S2 C18 93.5(3)
C8 S1 C7 93.6(3)
C7 C10 C9 113.7(5)
C7 C10 C11 140.0(5)
C9 C10 C11 106.3(4)
C18 C11 C16 112.6(5)
C18 C11 C10 140.9(5)
C16 C11 C10 106.4(4)
C8 C9 C10 113.0(5)
C8 C9 C12 134.7(5)
C10 C9 C12 112.3(4)
C17 C16 C11 113.6(5)
C17 C16 C12 136.0(5)
C11 C16 C12 110.4(4)
C12 C13 C15 122.7(5)
C12 C13 C14 121.0(5)
C15 C13 C14 116.2(5)
C13 C12 C9 128.6(5)
C13 C12 C16 126.9(5)
C9 C12 C16 104.5(4)
C24 C19 C20 118.3(5)
C24 C19 C18 121.0(5)
C20 C19 C18 120.5(5)
C10 C7 C1 134.1(5)
C10 C7 S1 109.3(4)
C1 C7 S1 116.6(4)
C6 C1 C2 118.9(6)
C6 C1 C7 120.6(5)
C2 C1 C7 120.4(5)
N1 C15 C13 179.1(8)
C21 C20 C19 120.5(6)
C21 C20 H20A 119.8
C19 C20 H20A 119.8
C11 C18 C19 132.8(5)
C11 C18 S2 109.8(4)
C19 C18 S2 117.0(4)
C9 C8 S1 110.4(4)
C9 C8 H8A 124.8
S1 C8 H8A 124.8
N2 C14 C13 178.8(7)
C16 C17 S2 110.4(4)
C16 C17 H17A 124.8
S2 C17 H17A 124.8
C22 C21 C20 119.9(6)
C22 C21 H21A 120.1
C20 C21 H21A 120.1
C5 C6 C1 119.9(6)
C5 C6 H6A 120.1
C1 C6 H6A 120.1
C24 C23 C22 119.0(6)
C24 C23 H23A 120.5
C22 C23 H23A 120.5
C23 C24 C19 121.4(6)
C23 C24 H24A 119.3
C19 C24 H24A 119.3
C21 C22 C23 120.9(6)
C21 C22 H22A 119.5
C23 C22 H22A 119.5
C3 C2 C1 120.6(7)
C3 C2 H2A 119.7
C1 C2 H2A 119.7
C6 C5 C4 121.4(7)
C6 C5 H5A 119.3
C4 C5 H5A 119.3
C5 C4 C3 119.0(7)
C5 C4 H4A 120.5
C3 C4 H4A 120.5
C2 C3 C4 120.2(7)
C2 C3 H3A 119.9
C4 C3 H3A 119.9

loop_
_geom_bond_atom_site_label_1
_geom_bond_atom_site_label_2
_geom_bond_distance
S2 C17 1.712(6)
S2 C18 1.748(6)
S1 C8 1.695(6)
S1 C7 1.748(6)
C10 C7 1.360(7)
C10 C9 1.422(7)
C10 C11 1.494(7)
C11 C18 1.364(8)
C11 C16 1.450(7)
C9 C8 1.381(8)
C9 C12 1.448(7)
C16 C17 1.363(8)
C16 C12 1.463(7)
C13 C12 1.365(7)
C13 C15 1.421(9)
C13 C14 1.446(8)
C19 C24 1.389(8)
C19 C20 1.393(8)
C19 C18 1.475(7)
C7 C1 1.473(8)
C1 C6 1.388(9)
C1 C2 1.393(8)
C15 N1 1.142(8)
C20 C21 1.380(8)
C20 H20A 0.9300
N2 C14 1.136(8)
C8 H8A 0.9300
C17 H17A 0.9300
C21 C22 1.372(10)
C21 H21A 0.9300
C6 C5 1.367(10)
C6 H6A 0.9300
C23 C24 1.378(9)
C23 C22 1.380(11)
C23 H23A 0.9300
C24 H24A 0.9300
C22 H22A 0.9300
C2 C3 1.368(10)
C2 H2A 0.9300
C5 C4 1.374(11)
C5 H5A 0.9300
C4 C3 1.388(11)
C4 H4A 0.9300
C3 H3A 0.9300
